data_1504456
loop_
_publ_author_name
'Du, Lin'
'Zhu, Tianjiao'
'Fang, Yuchun'
'Gu, Qianqun'
'Zhu, Weiming'

_publ_section_title
;
 Unusual C25 steroid isomers with bicyclo[4.4.1]A/B rings from a volcano
 ash-derived fungus Penicillium citrinum.
;
_journal_issue 8
_journal_name_full 'Journal of natural products'
_journal_page_first 1343
_journal_page_last 1351
_journal_paper_doi 10.1021/np8000442
_journal_volume 71
_journal_year 2008
_chemical_formula_sum 'C32 H39 Br O5'
_chemical_formula_weight 583.54
_chemical_name_systematic
; 
 ? 
;
_space_group_IT_number 19
_symmetry_cell_setting orthorhombic
_symmetry_space_group_name_Hall 'P 2ac 2ab'
_symmetry_space_group_name_H-M 'P 21 21 21'
_atom_sites_solution_hydrogens geom
_atom_sites_solution_primary direct
_atom_sites_solution_secondary difmap
_audit_creation_method SHELXL-97
_cell_angle_alpha 90.00
_cell_angle_beta 90.00
_cell_angle_gamma 90.00
_cell_formula_units_Z 4
_cell_length_a 9.801(4)
_cell_length_b 11.207(4)
_cell_length_c 26.272(10)
_cell_measurement_reflns_used 2954
_cell_measurement_temperature 298(2)
_cell_measurement_theta_max 21.531
_cell_measurement_theta_min 2.218
_cell_volume 2885.7(19)
_computing_cell_refinement 'Bruker SMART'
_computing_data_collection 'Bruker SMART'
_computing_data_reduction 'Bruker SAINT'
_computing_molecular_graphics 'Bruker SHELXTL'
_computing_publication_material 'Bruker SHELXTL'
_computing_structure_refinement 'SHELXL-97 (Sheldrick, 1997)'
_computing_structure_solution 'SHELXS-97 (Sheldrick, 1990)'
_diffrn_ambient_temperature 298(2)
_diffrn_measured_fraction_theta_full 0.991
_diffrn_measured_fraction_theta_max 0.991
_diffrn_measurement_device_type 'CCD area detector'
_diffrn_measurement_method 'phi and omega scans'
_diffrn_radiation_monochromator graphite
_diffrn_radiation_source 'fine-focus sealed tube'
_diffrn_radiation_type MoK\a
_diffrn_radiation_wavelength 0.71073
_diffrn_reflns_av_R_equivalents 0.0572
_diffrn_reflns_av_sigmaI/netI 0.0855
_diffrn_reflns_limit_h_max 11
_diffrn_reflns_limit_h_min -11
_diffrn_reflns_limit_k_max 12
_diffrn_reflns_limit_k_min -13
_diffrn_reflns_limit_l_max 25
_diffrn_reflns_limit_l_min -31
_diffrn_reflns_number 15085
_diffrn_reflns_theta_full 25.01
_diffrn_reflns_theta_max 25.01
_diffrn_reflns_theta_min 1.98
_exptl_absorpt_coefficient_mu 1.463
_exptl_absorpt_correction_T_max 0.6285
_exptl_absorpt_correction_T_min 0.5719
_exptl_absorpt_correction_type multi-scan
_exptl_absorpt_process_details sadabs
_exptl_crystal_colour colourless
_exptl_crystal_density_diffrn 1.343
_exptl_crystal_density_meas 0
_exptl_crystal_density_method 'not measured'
_exptl_crystal_description block
_exptl_crystal_F_000 1224
_exptl_crystal_size_max 0.43
_exptl_crystal_size_mid 0.40
_exptl_crystal_size_min 0.35
_refine_diff_density_max 0.433
_refine_diff_density_min -0.350
_refine_diff_density_rms 0.043
_refine_ls_abs_structure_details 'Flack H D (1983), Acta Cryst. A39, 876-881'
_refine_ls_abs_structure_Flack 0.002(9)
_refine_ls_extinction_method none
_refine_ls_goodness_of_fit_ref 0.998
_refine_ls_hydrogen_treatment mixed
_refine_ls_matrix_type full
_refine_ls_number_parameters 343
_refine_ls_number_reflns 5027
_refine_ls_number_restraints 136
_refine_ls_restrained_S_all 1.071
_refine_ls_R_factor_all 0.1059
_refine_ls_R_factor_gt 0.0428
_refine_ls_shift/su_max 0.001
_refine_ls_shift/su_mean 0.000
_refine_ls_structure_factor_coef Fsqd
_refine_ls_weighting_details 'calc w=1/[\s^2^(Fo^2^)+(0.0230P)^2^+0.0000P] where P=(Fo^2^+2Fc^2^)/3'
_refine_ls_weighting_scheme calc
_refine_ls_wR_factor_gt 0.0724
_refine_ls_wR_factor_ref 0.0806
_reflns_number_gt 2627
_reflns_number_total 5027
_reflns_threshold_expression >2sigma(I)
_cod_data_source_file np8000442-file002.cif
_cod_data_source_block 060114a
_cod_depositor_comments
;
The following automatic conversions were performed:

'_symmetry_cell_setting' value 'Orthorhombic' changed to
'orthorhombic' according to
/home/saulius/struct/CIF-dictionaries/cif_core.dic dictionary named
'cif_core.dic' version 2.4.1 from 2010-06-29.

Automatic conversion script
Id: cif_fix_values 1715 2011-07-08 13:25:40Z adriana 
;
_cod_original_cell_volume 2885.8(19)
_cod_original_sg_symbol_H-M P2(1)2(1)2(1)
_cod_database_code 1504456

loop_
_symmetry_equiv_pos_as_xyz
'x, y, z'
'-x+1/2, -y, z+1/2'
'-x, y+1/2, -z+1/2'
'x+1/2, -y+1/2, -z'

loop_
_atom_site_label
_atom_site_type_symbol
_atom_site_fract_x
_atom_site_fract_y
_atom_site_fract_z
_atom_site_U_iso_or_equiv
_atom_site_adp_type
_atom_site_occupancy
_atom_site_symmetry_multiplicity
_atom_site_calc_flag
_atom_site_refinement_flags
Br1 Br 1.02178(5) 0.40528(6) 0.767201(18) 0.1065(3) Uani 1 1 d .
O1 O 0.9858(4) 0.3410(3) 0.51090(9) 0.0671(9) Uani 1 1 d .
O2 O 0.7266(3) 0.4051(4) 0.37795(11) 0.0909(11) Uani 1 1 d D
O3 O 0.8876(3) 0.1594(3) 0.07771(11) 0.0806(10) Uani 1 1 d U
H3 H 0.8951 0.1220 0.0510 0.097 Uiso 1 1 calc R
O4 O 1.0047(7) 0.5593(4) -0.03970(16) 0.205(2) Uani 1 1 d DU
H4 H 0.9519 0.5992 -0.0569 0.246 Uiso 1 1 d RD
O5 O 1.0701(4) 0.5279(3) 0.51330(12) 0.0999(14) Uani 1 1 d .
C1 C 1.1459(4) 0.3378(4) 0.37980(16) 0.0573(13) Uani 1 1 d .
H1 H 1.2062 0.3974 0.3697 0.069 Uiso 1 1 calc R
C2 C 1.1306(5) 0.3113(5) 0.43572(16) 0.0736(16) Uani 1 1 d .
H2A H 1.1967 0.3577 0.4547 0.088 Uiso 1 1 calc R
H2B H 1.1496 0.2275 0.4417 0.088 Uiso 1 1 calc R
C3 C 0.9866(5) 0.3405(4) 0.45496(13) 0.0606(13) Uani 1 1 d .
H3A H 0.9601 0.4196 0.4425 0.073 Uiso 1 1 calc R
C4 C 0.8783(5) 0.2522(4) 0.44103(16) 0.0679(14) Uani 1 1 d .
H4A H 0.7927 0.2796 0.4554 0.081 Uiso 1 1 calc R
H4B H 0.9004 0.1769 0.4573 0.081 Uiso 1 1 calc R
C5 C 0.8557(5) 0.2283(4) 0.38432(16) 0.0645(14) Uani 1 1 d .
H5 H 0.7856 0.1661 0.3823 0.077 Uiso 1 1 calc R
C6 C 0.7994(5) 0.3348(5) 0.35606(17) 0.0588(13) Uani 1 1 d .
C7 C 0.8174(4) 0.3500(4) 0.30098(15) 0.0500(13) Uani 1 1 d .
H7 H 0.7376 0.3690 0.2836 0.060 Uiso 1 1 calc R
C8 C 0.9289(4) 0.3413(3) 0.27090(17) 0.0397(10) Uani 1 1 d .
C9 C 1.0751(4) 0.3166(4) 0.28914(14) 0.0394(11) Uani 1 1 d .
H9 H 1.1256 0.3919 0.2869 0.047 Uiso 1 1 calc R
C10 C 1.0760(4) 0.2787(4) 0.34429(16) 0.0455(12) Uani 1 1 d .
C11 C 1.1469(4) 0.2267(4) 0.25454(14) 0.0520(12) Uani 1 1 d .
H11A H 1.1081 0.1483 0.2605 0.062 Uiso 1 1 calc R
H11B H 1.2426 0.2233 0.2639 0.062 Uiso 1 1 calc R
C12 C 1.1364(4) 0.2554(4) 0.19757(14) 0.0494(12) Uani 1 1 d .
H12A H 1.1853 0.3287 0.1904 0.059 Uiso 1 1 calc R
H12B H 1.1783 0.1918 0.1780 0.059 Uiso 1 1 calc R
C13 C 0.9874(4) 0.2691(3) 0.18161(13) 0.0357(9) Uani 1 1 d .
C14 C 0.9249(4) 0.3699(3) 0.21506(14) 0.0387(11) Uani 1 1 d .
H14 H 0.9828 0.4403 0.2102 0.046 Uiso 1 1 calc R
C15 C 0.7898(4) 0.3973(4) 0.18920(13) 0.0523(11) Uani 1 1 d .
H15A H 0.7619 0.4789 0.1958 0.063 Uiso 1 1 calc R
H15B H 0.7189 0.3437 0.2010 0.063 Uiso 1 1 calc R
C16 C 0.8185(4) 0.3784(4) 0.13223(15) 0.0561(12) Uani 1 1 d .
H16A H 0.8127 0.4536 0.1141 0.067 Uiso 1 1 calc R
H16B H 0.7525 0.3235 0.1177 0.067 Uiso 1 1 calc R
C17 C 0.9636(4) 0.3263(3) 0.12799(13) 0.0457(10) Uani 1 1 d .
H17 H 1.0257 0.3946 0.1258 0.055 Uiso 1 1 calc R
C18 C 0.9830(5) 0.1774(4) 0.35746(14) 0.0602(12) Uani 1 1 d .
H18A H 1.0296 0.1217 0.3798 0.072 Uiso 1 1 calc R
H18B H 0.9563 0.1353 0.3268 0.072 Uiso 1 1 calc R
C19 C 0.9100(4) 0.1510(3) 0.18796(14) 0.0552(12) Uani 1 1 d .
H19A H 0.8163 0.1621 0.1784 0.083 Uiso 1 1 calc R
H19B H 0.9147 0.1259 0.2228 0.083 Uiso 1 1 calc R
H19C H 0.9505 0.0912 0.1666 0.083 Uiso 1 1 calc R
C20 C 0.9847(5) 0.2533(4) 0.07862(14) 0.0527(11) Uani 1 1 d DU
C21 C 1.1270(4) 0.2002(4) 0.07486(17) 0.0769(16) Uani 1 1 d U
H21A H 1.1434 0.1497 0.1037 0.115 Uiso 1 1 calc R
H21B H 1.1932 0.2633 0.0743 0.115 Uiso 1 1 calc R
H21C H 1.1342 0.1541 0.0442 0.115 Uiso 1 1 calc R
C22 C 0.9511(6) 0.3321(5) 0.03390(18) 0.0858(18) Uani 1 1 d DU
H22 H 0.8590 0.3517 0.0325 0.103 Uiso 1 1 calc R
C23 C 1.0144(7) 0.3752(4) -0.00010(19) 0.0938(18) Uani 1 1 d DU
H23 H 1.1083 0.3643 0.0022 0.113 Uiso 1 1 calc R
C24 C 0.9697(6) 0.4433(4) -0.04556(16) 0.0817(17) Uani 1 1 d DU
H24 H 0.8699 0.4388 -0.0473 0.098 Uiso 1 1 calc R
C25 C 1.0248(6) 0.3978(5) -0.09402(18) 0.123(2) Uani 1 1 d DU
H25A H 0.9900 0.4448 -0.1217 0.185 Uiso 1 1 calc R
H25B H 0.9977 0.3161 -0.0985 0.185 Uiso 1 1 calc R
H25C H 1.1226 0.4028 -0.0935 0.185 Uiso 1 1 calc R
C26 C 1.0267(5) 0.4395(5) 0.53444(16) 0.0625(13) Uani 1 1 d .
C27 C 1.0206(4) 0.4285(4) 0.59090(15) 0.0531(11) Uani 1 1 d .
C28 C 0.9811(4) 0.3235(4) 0.61469(14) 0.0570(12) Uani 1 1 d .
H28 H 0.9527 0.2589 0.5952 0.068 Uiso 1 1 calc R
C29 C 0.9837(4) 0.3141(5) 0.66694(17) 0.0662(14) Uani 1 1 d .
H29 H 0.9593 0.2432 0.6829 0.079 Uiso 1 1 calc R
C30 C 1.0230(5) 0.4112(6) 0.69505(16) 0.0706(14) Uani 1 1 d .
C31 C 1.0606(4) 0.5165(5) 0.67280(19) 0.0769(16) Uani 1 1 d .
H31 H 1.0863 0.5815 0.6926 0.092 Uiso 1 1 calc R
C32 C 1.0598(4) 0.5247(4) 0.61951(18) 0.0707(14) Uani 1 1 d .
H32 H 1.0859 0.5953 0.6036 0.085 Uiso 1 1 calc R

loop_
_atom_site_aniso_label
_atom_site_aniso_U_11
_atom_site_aniso_U_22
_atom_site_aniso_U_33
_atom_site_aniso_U_23
_atom_site_aniso_U_13
_atom_site_aniso_U_12
Br1 0.0814(3) 0.1962(7) 0.0418(3) -0.0040(4) -0.0054(3) 0.0115(4)
O1 0.105(3) 0.059(2) 0.0369(17) 0.0055(16) 0.000(2) 0.002(2)
O2 0.097(2) 0.119(3) 0.057(2) -0.019(2) 0.0140(18) 0.046(2)
O3 0.090(2) 0.091(3) 0.061(2) -0.030(2) 0.0017(18) -0.022(2)
O4 0.359(7) 0.132(4) 0.125(3) 0.026(3) -0.062(4) -0.056(5)
O5 0.177(4) 0.065(2) 0.057(2) 0.0166(19) 0.001(2) -0.025(3)
C1 0.063(3) 0.068(3) 0.041(3) 0.008(3) -0.004(3) 0.008(3)
C2 0.092(4) 0.082(4) 0.046(3) -0.002(3) -0.004(3) 0.017(3)
C3 0.085(4) 0.068(3) 0.029(2) 0.003(2) -0.004(3) 0.000(3)
C4 0.092(4) 0.065(3) 0.046(3) -0.002(3) 0.015(3) -0.007(3)
C5 0.085(4) 0.065(4) 0.044(3) -0.006(3) 0.008(3) -0.018(3)
C6 0.052(3) 0.074(4) 0.050(3) -0.012(3) 0.003(3) -0.006(3)
C7 0.043(3) 0.062(3) 0.045(3) -0.011(2) -0.005(2) 0.011(2)
C8 0.044(2) 0.030(2) 0.045(2) -0.005(2) 0.000(2) 0.001(2)
C9 0.039(3) 0.038(3) 0.041(3) -0.003(2) 0.002(2) 0.009(2)
C10 0.048(3) 0.043(3) 0.045(3) 0.000(2) 0.003(2) 0.022(3)
C11 0.038(2) 0.067(3) 0.051(3) -0.003(2) -0.001(2) 0.013(2)
C12 0.044(3) 0.062(3) 0.043(3) -0.001(2) 0.005(2) 0.010(3)
C13 0.034(2) 0.032(2) 0.041(2) 0.0005(19) 0.000(2) -0.001(2)
C14 0.039(2) 0.033(3) 0.043(2) -0.004(2) -0.0064(19) 0.006(2)
C15 0.052(3) 0.057(3) 0.049(3) -0.010(3) -0.006(2) 0.016(3)
C16 0.065(3) 0.053(3) 0.050(3) -0.004(3) -0.008(2) 0.013(3)
C17 0.052(3) 0.046(2) 0.039(2) 0.004(2) -0.002(2) 0.006(2)
C18 0.094(4) 0.047(3) 0.040(2) 0.005(2) 0.007(3) 0.003(3)
C19 0.072(3) 0.046(3) 0.048(3) -0.008(2) 0.000(2) -0.003(3)
C20 0.061(3) 0.059(3) 0.038(2) 0.007(2) 0.005(3) 0.007(3)
C21 0.076(3) 0.096(4) 0.059(3) -0.004(3) 0.010(3) 0.028(3)
C22 0.112(5) 0.093(4) 0.053(3) 0.015(3) 0.014(3) 0.043(4)
C23 0.117(5) 0.086(4) 0.078(3) 0.030(3) 0.016(4) 0.006(4)
C24 0.130(5) 0.056(3) 0.058(3) 0.013(3) -0.021(3) -0.024(4)
C25 0.146(5) 0.148(5) 0.076(3) 0.018(4) 0.023(4) 0.044(5)
C26 0.078(4) 0.065(4) 0.044(3) -0.009(3) 0.001(3) 0.017(3)
C27 0.054(3) 0.065(3) 0.040(2) 0.004(3) 0.004(3) 0.017(3)
C28 0.061(3) 0.071(3) 0.039(3) -0.004(3) 0.002(3) -0.005(3)
C29 0.061(3) 0.087(4) 0.050(3) 0.012(3) 0.008(3) 0.009(3)
C30 0.036(3) 0.128(5) 0.047(3) 0.004(4) 0.003(3) 0.004(4)
C31 0.053(3) 0.119(5) 0.058(4) -0.037(3) 0.006(3) -0.009(3)
C32 0.078(4) 0.076(4) 0.058(3) -0.003(3) 0.000(3) -0.009(3)

loop_
_atom_type_symbol
_atom_type_description
_atom_type_scat_dispersion_real
_atom_type_scat_dispersion_imag
_atom_type_scat_source
C C 0.0033 0.0016 'International Tables Vol C Tables 4.2.6.8 and 6.1.1.4'
H H 0.0000 0.0000 'International Tables Vol C Tables 4.2.6.8 and 6.1.1.4'
Br Br -0.2901 2.4595 'International Tables Vol C Tables 4.2.6.8 and 6.1.1.4'
O O 0.0106 0.0060 'International Tables Vol C Tables 4.2.6.8 and 6.1.1.4'

loop_
_geom_angle_atom_site_label_1
_geom_angle_atom_site_label_2
_geom_angle_atom_site_label_3
_geom_angle
C26 O1 C3 117.9(3)
C20 O3 H3 109.5
C24 O4 H4 107.5
C10 C1 C2 122.2(4)
C10 C1 H1 118.9
C2 C1 H1 118.9
C1 C2 C3 111.8(4)
C1 C2 H2A 109.3
C3 C2 H2A 109.3
C1 C2 H2B 109.3
C3 C2 H2B 109.3
H2A C2 H2B 107.9
O1 C3 C4 104.1(4)
O1 C3 C2 109.6(4)
C4 C3 C2 115.5(4)
O1 C3 H3A 109.1
C4 C3 H3A 109.1
C2 C3 H3A 109.1
C3 C4 C5 117.2(4)
C3 C4 H4A 108.0
C5 C4 H4A 108.0
C3 C4 H4B 108.0
C5 C4 H4B 108.0
H4A C4 H4B 107.2
C6 C5 C4 113.1(4)
C6 C5 C18 111.3(4)
C4 C5 C18 113.2(4)
C6 C5 H5 106.2
C4 C5 H5 106.2
C18 C5 H5 106.2
O2 C6 C7 117.7(5)
O2 C6 C5 119.8(4)
C7 C6 C5 122.2(4)
C8 C7 C6 131.6(4)
C8 C7 H7 114.2
C6 C7 H7 114.2
C7 C8 C14 122.3(3)
C7 C8 C9 125.8(4)
C14 C8 C9 111.6(3)
C10 C9 C11 112.5(3)
C10 C9 C8 110.8(3)
C11 C9 C8 111.3(3)
C10 C9 H9 107.3
C11 C9 H9 107.3
C8 C9 H9 107.3
C1 C10 C18 121.9(4)
C1 C10 C9 122.3(4)
C18 C10 C9 115.6(4)
C9 C11 C12 114.3(4)
C9 C11 H11A 108.7
C12 C11 H11A 108.7
C9 C11 H11B 108.7
C12 C11 H11B 108.7
H11A C11 H11B 107.6
C13 C12 C11 110.7(3)
C13 C12 H12A 109.5
C11 C12 H12A 109.5
C13 C12 H12B 109.5
C11 C12 H12B 109.5
H12A C12 H12B 108.1
C12 C13 C19 110.9(3)
C12 C13 C14 107.1(3)
C19 C13 C14 111.7(3)
C12 C13 C17 115.5(3)
C19 C13 C17 112.2(3)
C14 C13 C17 98.8(3)
C8 C14 C15 120.2(3)
C8 C14 C13 112.7(3)
C15 C14 C13 103.7(3)
C8 C14 H14 106.5
C15 C14 H14 106.5
C13 C14 H14 106.5
C14 C15 C16 104.4(3)
C14 C15 H15A 110.9
C16 C15 H15A 110.9
C14 C15 H15B 110.9
C16 C15 H15B 110.9
H15A C15 H15B 108.9
C15 C16 C17 106.9(3)
C15 C16 H16A 110.3
C17 C16 H16A 110.3
C15 C16 H16B 110.3
C17 C16 H16B 110.3
H16A C16 H16B 108.6
C16 C17 C20 112.6(3)
C16 C17 C13 103.1(3)
C20 C17 C13 121.2(3)
C16 C17 H17 106.3
C20 C17 H17 106.3
C13 C17 H17 106.3
C10 C18 C5 108.5(3)
C10 C18 H18A 110.0
C5 C18 H18A 110.0
C10 C18 H18B 110.0
C5 C18 H18B 110.0
H18A C18 H18B 108.4
C13 C19 H19A 109.5
C13 C19 H19B 109.5
H19A C19 H19B 109.5
C13 C19 H19C 109.5
H19A C19 H19C 109.5
H19B C19 H19C 109.5
O3 C20 C22 105.9(4)
O3 C20 C21 108.9(4)
C22 C20 C21 112.3(4)
O3 C20 C17 108.4(3)
C22 C20 C17 108.4(3)
C21 C20 C17 112.6(3)
C20 C21 H21A 109.5
C20 C21 H21B 109.5
H21A C21 H21B 109.5
C20 C21 H21C 109.5
H21A C21 H21C 109.5
H21B C21 H21C 109.5
C23 C22 C20 135.2(6)
C23 C22 H22 112.4
C20 C22 H22 112.4
C22 C23 C24 131.2(7)
C22 C23 H23 114.4
C24 C23 H23 114.4
O4 C24 C25 109.7(5)
O4 C24 C23 109.1(4)
C25 C24 C23 114.2(5)
O4 C24 H24 107.9
C25 C24 H24 107.9
C23 C24 H24 107.9
C24 C25 H25A 109.5
C24 C25 H25B 109.5
H25A C25 H25B 109.5
C24 C25 H25C 109.5
H25A C25 H25C 109.5
H25B C25 H25C 109.5
O5 C26 O1 124.9(4)
O5 C26 C27 122.5(5)
O1 C26 C27 112.5(5)
C32 C27 C28 119.9(4)
C32 C27 C26 118.1(5)
C28 C27 C26 122.0(4)
C29 C28 C27 120.6(4)
C29 C28 H28 119.7
C27 C28 H28 119.7
C30 C29 C28 118.8(4)
C30 C29 H29 120.6
C28 C29 H29 120.6
C31 C30 C29 122.1(4)
C31 C30 Br1 117.3(4)
C29 C30 Br1 120.6(5)
C30 C31 C32 118.7(5)
C30 C31 H31 120.6
C32 C31 H31 120.6
C27 C32 C31 119.9(5)
C27 C32 H32 120.1
C31 C32 H32 120.1

loop_
_geom_bond_atom_site_label_1
_geom_bond_atom_site_label_2
_geom_bond_distance
Br1 C30 1.897(4)
O1 C26 1.327(5)
O1 C3 1.470(4)
O2 C6 1.209(5)
O3 C20 1.420(5)
O3 H3 0.8200
O4 C24 1.354(5)
O4 H4 0.8203
O5 C26 1.213(5)
C1 C10 1.334(5)
C1 C2 1.506(5)
C1 H1 0.9300
C2 C3 1.534(6)
C2 H2A 0.9700
C2 H2B 0.9700
C3 C4 1.497(6)
C3 H3A 0.9800
C4 C5 1.530(5)
C4 H4A 0.9700
C4 H4B 0.9700
C5 C6 1.511(6)
C5 C18 1.543(6)
C5 H5 0.9800
C6 C7 1.468(5)
C7 C8 1.352(5)
C7 H7 0.9300
C8 C14 1.502(6)
C8 C9 1.536(5)
C9 C10 1.510(5)
C9 C11 1.529(5)
C9 H9 0.9800
C10 C18 1.496(5)
C11 C12 1.534(5)
C11 H11A 0.9700
C11 H11B 0.9700
C12 C13 1.527(5)
C12 H12A 0.9700
C12 H12B 0.9700
C13 C19 1.534(5)
C13 C14 1.557(5)
C13 C17 1.565(5)
C14 C15 1.519(5)
C14 H14 0.9800
C15 C16 1.538(5)
C15 H15A 0.9700
C15 H15B 0.9700
C16 C17 1.542(5)
C16 H16A 0.9700
C16 H16B 0.9700
C17 C20 1.547(5)
C17 H17 0.9800
C18 H18A 0.9700
C18 H18B 0.9700
C19 H19A 0.9600
C19 H19B 0.9600
C19 H19C 0.9600
C20 C22 1.506(5)
C20 C21 1.519(6)
C21 H21A 0.9600
C21 H21B 0.9600
C21 H21C 0.9600
C22 C23 1.190(6)
C22 H22 0.9300
C23 C24 1.484(6)
C23 H23 0.9300
C24 C25 1.474(6)
C24 H24 0.9800
C25 H25A 0.9600
C25 H25B 0.9600
C25 H25C 0.9600
C26 C27 1.490(5)
C27 C32 1.369(5)
C27 C28 1.387(5)
C28 C29 1.377(5)
C28 H28 0.9300
C29 C30 1.370(6)
C29 H29 0.9300
C30 C31 1.368(6)
C31 C32 1.403(6)
C31 H31 0.9300
C32 H32 0.9300
